data_2005956
loop_
_publ_author_name
'Harrison, W. T. A.'
'Dussack, L. L.'
'Jacobson, A. J.'

_publ_contact_author
;
Prof William T. A. Harrison
Department of Chemistry
University of Western Australia
Nedlands
WA  6907
Australia
;
_publ_section_title
;
 Bis(piperazinium) Pentakis(trioxomolybdo)bis(ethylphosphonate)
 Dihydrate
;
_journal_issue 2
_journal_name_full 'Acta Crystallographica Section C'
_journal_page_first 200
_journal_page_last 202
_journal_paper_doi 10.1107/S0108270196012024
_journal_volume 53
_journal_year 1997
_chemical_formula_iupac '(C4 H12 N2)2 [(Mo O3)5 (C2 H5 P O3)2] , 2H2 O'
_chemical_formula_moiety ' C12 H38 Mo5 N4 O23 P2 '
_chemical_formula_sum 'C12 H38 Mo5 N4 O23 P2'
_chemical_formula_weight 1148.09
_chemical_melting_point 'Decomposes before melting '
_chemical_name_systematic ?
_space_group_IT_number 14
_symmetry_cell_setting monoclinic
_symmetry_space_group_name_Hall '-P 2yab'
_symmetry_space_group_name_H-M 'P 1 21/a 1'
_audit_creation_method CRYSTALS
_cell_angle_alpha 90
_cell_angle_beta 96.30(3)
_cell_angle_gamma 90
_cell_formula_units_Z 4
_cell_length_a 14.935(4)
_cell_length_b 12.158(6)
_cell_length_c 17.499(9)
_cell_measurement_reflns_used 25
_cell_measurement_temperature 298
_cell_measurement_theta_max 17.5
_cell_measurement_theta_min 10.5
_cell_volume 3158(2)
_computing_cell_refinement 'CAD-4 Software'
_computing_data_collection 'CAD-4 Software (Enraf-Nonius, 1989)'
_computing_data_reduction 'RC85 (Baird, 1985)'
_computing_molecular_graphics 'CAMERON (Watkin, Prout & Pearce, 1996)'
_computing_publication_material CRYSTALS
_computing_structure_refinement 'CRYSTALS (Watkin, Prout, Carruthers & Betteridge, 1996)'
_computing_structure_solution 'SHELXS86 (Sheldrick, 1985)'
_diffrn_ambient_temperature 298
_diffrn_measurement_device '  Enraf-Nonius CAD4 '
_diffrn_measurement_method 2\q/\w
_diffrn_radiation_monochromator graphite
_diffrn_radiation_type 'Mo K\a'
_diffrn_radiation_wavelength 0.71073
_diffrn_reflns_av_R_equivalents 0.019
_diffrn_reflns_limit_h_max 16
_diffrn_reflns_limit_h_min 0
_diffrn_reflns_limit_k_max 13
_diffrn_reflns_limit_k_min 0
_diffrn_reflns_limit_l_max 18
_diffrn_reflns_limit_l_min -18
_diffrn_reflns_number 4319
_diffrn_reflns_theta_max 22.5
_diffrn_reflns_theta_min 0.5
_diffrn_standards_decay_% 0.00
_diffrn_standards_interval_time 167
_diffrn_standards_number 3
_exptl_absorpt_coefficient_mu 2.13
_exptl_absorpt_correction_T_max 0.528
_exptl_absorpt_correction_T_min 0.493
_exptl_absorpt_correction_type
;
\y scans (North, Phillips & Matthews, 1968)
;
_exptl_crystal_colour ' none '
_exptl_crystal_density_diffrn 2.41
_exptl_crystal_density_meas ?
_exptl_crystal_description ' irregular lump '
_exptl_crystal_F_000 2248
_exptl_crystal_size_max 0.4
_exptl_crystal_size_mid 0.3
_exptl_crystal_size_min 0.3
_refine_diff_density_max 0.48
_refine_diff_density_min -0.43
_refine_ls_extinction_coef 103.(2)
_refine_ls_extinction_method 'Larson (1970)'
_refine_ls_goodness_of_fit_obs 2.90
_refine_ls_hydrogen_treatment
;
H atoms refined by riding on their respective N, C, and O atoms.
Atom-type isotropic thermal factor refined for H atoms.
;
_refine_ls_matrix_type full
_refine_ls_number_parameters 417
_refine_ls_number_reflns 3993
_refine_ls_R_factor_obs 0.024
_refine_ls_shift/esd_max 0.034
_refine_ls_structure_factor_coef F
_refine_ls_weighting_scheme sigma
_refine_ls_wR_factor_obs 0.022
_reflns_number_observed 3993
_reflns_number_total 3993
_reflns_observed_criterion 'F > 0'
_cod_data_source_file ta1123.cif
_cod_data_source_block moeth
_cod_depositor_comments
;
 Marking attached hydrogen atoms.

 Antanas Vaitkus,
 2017-11-23

The following automatic conversions were performed:
'_symmetry_cell_setting' value 'Monoclinic' changed to 'monoclinic'
according to '/home/saulius/struct/CIF-dictionaries/cif_core.dic'
dictionary named 'cif_core.dic' version 2.4.1 from 2010-06-29.

Automatic conversion script
Id: cif_fix_enum 1527 2010-12-29 10:47:43Z saulius 

The following automatic conversions were performed:

'_symmetry_cell_setting' value 'Monoclinic ' changed to 'monoclinic'
according to /home/saulius/struct/CIF-dictionaries/cif_core.dic
dictionary named 'cif_core.dic' version 2.4.1 from 2010-06-29.

Automatic conversion script
Id: cif_fix_values 1715 2011-07-08 13:25:40Z adriana 

The following automatic conversions were performed:

'_exptl_crystal_density_meas' value 'Not measured' was changed to '?'
- the value is perceived as not measured.

Automatic conversion script
Id: cif_fix_values 3008 2015-01-20 13:52:24Z robertas 
;
_cod_original_cell_volume 3158(3)
_cod_original_sg_symbol_Hall '-P 2yab '
_cod_original_sg_symbol_H-M 'P 21/a'
_cod_original_formula_sum ' C12 H38 Mo5 N4 O23 P2 '
_cod_database_code 2005956

loop_
_symmetry_equiv_pos_as_xyz
x,y,z
-x,-y,-z
-x+1/2,y+1/2,-z
x+1/2,-y+1/2,z

loop_
_atom_site_aniso_label
_atom_site_aniso_U_11
_atom_site_aniso_U_12
_atom_site_aniso_U_13
_atom_site_aniso_U_22
_atom_site_aniso_U_23
_atom_site_aniso_U_33
Mo1 0.0183(2) 0.0003(2) 0.0007(2) 0.0145(2) -0.0022(2) 0.0161(2)
Mo2 0.0180(2) -0.0002(2) 0.0012(2) 0.0146(2) 0.0001(2) 0.0170(2)
Mo3 0.0217(2) 0.0017(2) 0.0009(2) 0.0151(2) -0.0024(2) 0.0157(2)
Mo4 0.0206(2) -0.0006(2) -0.0022(2) 0.0128(2) -0.0004(2) 0.0196(2)
Mo5 0.0203(2) -0.0001(2) 0.0018(2) 0.0160(2) 0.0006(2) 0.0164(2)
P1 0.0132(6) 0.0013(5) 0.0007(5) 0.0152(7) -0.0006(5) 0.0174(7)
P2 0.0131(6) 0.0013(5) -0.0007(5) 0.0157(7) -0.0011(5) 0.0179(7)
O1 0.016(2) 0.001(1) 0.001(1) 0.018(2) -0.001(1) 0.018(2)
O2 0.022(2) 0.003(1) 0.007(1) 0.018(2) -0.001(1) 0.020(2)
O3 0.016(2) -0.000(1) 0.000(1) 0.016(2) 0.000(1) 0.021(2)
O4 0.016(2) -0.004(1) 0.001(1) 0.019(2) -0.002(1) 0.019(2)
O5 0.030(2) 0.004(2) 0.003(2) 0.021(2) -0.004(2) 0.031(2)
O6 0.028(2) -0.001(2) -0.006(2) 0.030(2) -0.006(2) 0.027(2)
O7 0.018(2) 0.002(1) -0.000(1) 0.018(2) 0.000(1) 0.019(2)
O8 0.025(2) 0.002(1) -0.004(1) 0.017(2) 0.000(1) 0.018(2)
O9 0.024(2) -0.007(2) 0.010(2) 0.033(2) -0.002(2) 0.031(2)
O10 0.033(2) 0.004(2) -0.001(2) 0.017(2) 0.003(2) 0.028(2)
O11 0.017(2) 0.003(1) -0.001(1) 0.022(2) -0.003(1) 0.016(2)
O12 0.026(2) -0.000(1) -0.001(1) 0.015(2) -0.001(1) 0.019(2)
O13 0.037(2) -0.000(2) -0.003(2) 0.026(2) -0.006(2) 0.023(2)
O14 0.031(2) 0.001(2) 0.013(2) 0.023(2) -0.006(2) 0.038(2)
O15 0.018(2) 0.003(1) -0.002(1) 0.015(2) 0.000(1) 0.018(2)
O16 0.034(2) 0.004(2) -0.004(2) 0.018(2) -0.001(2) 0.031(2)
O17 0.023(2) -0.008(2) -0.003(2) 0.030(2) 0.001(2) 0.030(2)
O18 0.016(2) 0.003(1) -0.003(1) 0.015(2) -0.001(1) 0.027(2)
O19 0.028(2) 0.003(1) -0.002(1) 0.014(2) 0.003(1) 0.019(2)
O20 0.035(2) 0.001(2) -0.004(2) 0.026(2) 0.002(2) 0.023(2)
O21 0.029(2) -0.003(2) 0.013(2) 0.030(2) 0.002(2) 0.034(2)
O31 0.060(3) 0.011(2) -0.013(2) 0.031(2) -0.011(2) 0.044(2)
O32 0.065(3) -0.011(2) 0.023(2) 0.027(2) -0.009(2) 0.050(3)
N11 0.017(2) 0.000(2) -0.003(2) 0.029(2) 0.005(2) 0.028(2)
N12 0.025(3) -0.001(2) -0.011(2) 0.030(3) 0.013(3) 0.076(4)
N21 0.018(2) -0.002(2) 0.006(2) 0.037(3) -0.013(2) 0.030(2)
N22 0.018(2) -0.003(2) 0.006(2) 0.040(3) -0.014(2) 0.033(3)
C1 0.017(3) 0.006(2) 0.007(2) 0.029(3) -0.002(2) 0.030(3)
C2 0.024(3) -0.002(2) 0.010(3) 0.029(3) -0.001(3) 0.059(4)
C3 0.015(3) -0.000(2) -0.001(2) 0.022(3) -0.000(2) 0.031(3)
C4 0.024(3) -0.004(3) 0.016(3) 0.071(5) -0.003(3) 0.044(4)
C11 0.031(3) 0.007(3) 0.004(3) 0.071(5) -0.001(3) 0.038(3)
C12 0.024(3) 0.004(3) 0.012(3) 0.045(4) -0.002(3) 0.045(4)
C13 0.045(4) 0.014(3) -0.022(3) 0.040(4) -0.020(3) 0.073(5)
C14 0.052(4) 0.005(3) -0.029(3) 0.057(4) -0.023(4) 0.060(4)
C21 0.035(3) -0.012(3) 0.003(2) 0.039(3) -0.001(3) 0.027(3)
C22 0.026(3) -0.001(2) 0.002(3) 0.030(3) -0.002(3) 0.048(4)
C23 0.032(3) -0.001(2) 0.001(3) 0.028(3) -0.003(3) 0.037(3)
C24 0.026(3) -0.008(3) 0.001(2) 0.047(4) -0.002(3) 0.025(3)

loop_
_atom_site_label
_atom_site_occupancy
_atom_site_fract_x
_atom_site_fract_y
_atom_site_fract_z
_atom_site_U_iso_or_equiv
_atom_site_thermal_displace_type
_atom_site_calc_flag
_atom_site_calc_attached_atom
_atom_site_type_symbol
_atom_site_attached_hydrogens
Mo1 1.0000 0.77266(3) 0.24864(3) 0.85117(2) 0.0162 Uani . . Mo 0
Mo2 1.0000 0.79574(3) 0.24324(3) 0.66175(2) 0.0165 Uani . . Mo 0
Mo3 1.0000 0.74076(3) -0.01265(3) 0.59160(2) 0.0171 Uani . . Mo 0
Mo4 1.0000 0.74193(3) -0.18841(3) 0.76194(2) 0.0173 Uani . . Mo 0
Mo5 1.0000 0.72977(3) -0.01162(3) 0.90986(2) 0.0175 Uani . . Mo 0
P1 1.0000 0.63179(7) 0.0754(1) 0.73426(7) 0.0152 Uani . . P 0
P2 1.0000 0.87811(8) 0.0255(1) 0.77190(7) 0.0154 Uani . . P 0
O1 1.0000 0.8381(2) 0.0738(2) 0.8424(2) 0.0175 Uani . . O 0
O2 1.0000 0.7010(2) 0.1441(2) 0.9017(2) 0.0188 Uani . . O 0
O3 1.0000 0.6861(2) 0.1827(2) 0.7436(2) 0.0174 Uani . . O 0
O4 1.0000 0.8388(2) 0.2747(2) 0.7658(2) 0.0179 Uani . . O 0
O5 1.0000 0.7031(2) 0.3598(3) 0.8503(2) 0.0267 Uani . . O 0
O6 1.0000 0.8542(2) 0.2779(3) 0.9246(2) 0.0274 Uani . . O 0
O7 1.0000 0.8291(2) 0.0717(2) 0.6961(2) 0.0183 Uani . . O 0
O8 1.0000 0.7408(2) 0.1454(2) 0.5797(2) 0.0194 Uani . . O 0
O9 1.0000 0.8932(2) 0.2708(3) 0.6238(2) 0.0273 Uani . . O 0
O10 1.0000 0.7291(2) 0.3543(2) 0.6361(2) 0.0248 Uani . . O 0
O11 1.0000 0.6234(2) 0.0349(2) 0.6523(2) 0.0178 Uani . . O 0
O12 1.0000 0.7360(2) -0.1358(2) 0.6588(2) 0.0194 Uani . . O 0
O13 1.0000 0.6647(2) -0.0525(3) 0.5171(2) 0.0271 Uani . . O 0
O14 1.0000 0.8421(2) -0.0440(3) 0.5581(2) 0.0283 Uani . . O 0
O15 1.0000 0.6768(2) -0.0159(2) 0.7877(2) 0.0168 Uani . . O 0
O16 1.0000 0.8018(2) -0.3075(3) 0.7578(2) 0.0267 Uani . . O 0
O17 1.0000 0.6341(2) -0.2362(3) 0.7598(2) 0.0268 Uani . . O 0
O18 1.0000 0.8723(2) -0.0983(2) 0.7703(2) 0.0185 Uani . . O 0
O19 1.0000 0.7625(2) -0.1538(2) 0.8712(2) 0.0194 Uani . . O 0
O20 1.0000 0.8103(2) -0.0129(3) 0.9870(2) 0.0274 Uani . . O 0
O21 1.0000 0.6324(2) -0.0444(3) 0.9467(2) 0.0290 Uani . . O 0
O31 1.0000 0.2762(2) 0.4042(3) 0.3859(2) 0.0409 Uani . . O 0
O32 1.0000 0.8153(3) 0.0929(3) 1.1253(2) 0.0407 Uani . . O 2
N11 1.0000 0.6085(2) 0.2450(3) 0.4896(2) 0.0233 Uani . . N 0
N12 1.0000 0.4181(3) 0.2648(4) 0.4473(3) 0.0374 Uani . . N 0
N21 1.0000 0.6212(2) 0.2252(3) 1.0273(2) 0.0251 Uani . . N 0
N22 1.0000 0.4456(2) 0.2733(3) 1.0693(2) 0.0270 Uani . . N 0
C1 1.0000 0.5214(3) 0.0999(4) 0.7629(3) 0.0229 Uani . . C 0
C2 1.0000 0.4532(3) 0.0120(4) 0.7351(3) 0.0337 Uani . . C 0
C3 1.0000 0.9934(3) 0.0666(4) 0.7778(3) 0.0218 Uani . . C 0
C4 1.0000 1.0429(3) 0.0213(5) 0.7131(3) 0.0386 Uani . . C 0
C11 1.0000 0.5492(3) 0.2974(5) 0.5406(3) 0.0433 Uani . . C 0
C12 1.0000 0.4684(3) 0.3483(4) 0.4947(3) 0.0348 Uani . . C 0
C13 1.0000 0.5592(4) 0.1616(5) 0.4395(4) 0.0455 Uani . . C 0
C14 1.0000 0.4761(4) 0.2112(5) 0.3956(3) 0.0474 Uani . . C 0
C21 1.0000 0.5564(3) 0.2940(4) 0.9771(3) 0.0321 Uani . . C 0
C22 1.0000 0.4929(3) 0.3536(4) 1.0243(3) 0.0335 Uani . . C 0
C23 1.0000 0.5730(3) 0.1454(4) 1.0733(3) 0.0321 Uani . . C 0
C24 1.0000 0.5101(3) 0.2056(4) 1.1208(3) 0.0310 Uani . . C 0
H1 1.0000 0.5260(3) 0.1026(4) 0.8174(3) 0.053(3) Uiso calc C1 H 0
H2 1.0000 0.5004(3) 0.1687(4) 0.7424(3) 0.053(3) Uiso calc C1 H 0
H3 1.0000 0.3963(3) 0.0289(4) 0.7516(3) 0.053(3) Uiso calc C2 H 0
H4 1.0000 0.4733(3) -0.0572(4) 0.7556(3) 0.053(3) Uiso calc C2 H 0
H5 1.0000 0.4477(3) 0.0090(4) 0.6805(3) 0.053(3) Uiso calc C2 H 0
H6 1.0000 1.0233(3) 0.0419(4) 0.8255(3) 0.053(3) Uiso calc C3 H 0
H7 1.0000 0.9957(3) 0.1447(4) 0.7758(3) 0.053(3) Uiso calc C3 H 0
H8 1.0000 1.1037(3) 0.0457(5) 0.7189(3) 0.053(3) Uiso calc C4 H 0
H9 1.0000 1.0415(3) -0.0568(5) 0.7149(3) 0.053(3) Uiso calc C4 H 0
H10 1.0000 1.0139(3) 0.0459(5) 0.6651(3) 0.053(3) Uiso calc C4 H 0
H11 1.0000 0.6581(2) 0.2112(3) 0.5192(2) 0.053(3) Uiso calc N11 H 0
H12 1.0000 0.6299(2) 0.3003(3) 0.4578(2) 0.053(3) Uiso calc N11 H 0
H13 1.0000 0.3981(3) 0.2099(4) 0.4801(3) 0.053(3) Uiso calc N12 H 0
H14 1.0000 0.3676(3) 0.2977(4) 0.4183(3) 0.053(3) Uiso calc N12 H 0
H15 1.0000 0.6565(2) 0.2725(3) 1.0618(2) 0.053(3) Uiso calc N21 H 0
H16 1.0000 0.6594(2) 0.1865(3) 0.9966(2) 0.053(3) Uiso calc N21 H 0
H17 1.0000 0.4057(2) 0.3111(3) 1.0990(2) 0.053(3) Uiso calc N22 H 0
H18 1.0000 0.4120(2) 0.2252(3) 1.0342(2) 0.053(3) Uiso calc N22 H 0
H19 1.0000 0.5816(3) 0.3528(5) 0.5704(3) 0.053(3) Uiso calc C11 H 0
H20 1.0000 0.5293(3) 0.2428(5) 0.5738(3) 0.053(3) Uiso calc C11 H 0
H21 1.0000 0.4305(3) 0.3811(4) 0.5285(3) 0.053(3) Uiso calc C12 H 0
H22 1.0000 0.4884(3) 0.4030(4) 0.4617(3) 0.053(3) Uiso calc C12 H 0
H23 1.0000 0.5410(4) 0.1038(5) 0.4709(4) 0.053(3) Uiso calc C13 H 0
H24 1.0000 0.5976(4) 0.1330(5) 0.4044(4) 0.053(3) Uiso calc C13 H 0
H25 1.0000 0.4940(4) 0.2651(5) 0.3610(3) 0.053(3) Uiso calc C14 H 0
H26 1.0000 0.4429(4) 0.1549(5) 0.3675(3) 0.053(3) Uiso calc C14 H 0
H27 1.0000 0.5885(3) 0.3456(4) 0.9497(3) 0.053(3) Uiso calc C21 H 0
H28 1.0000 0.5221(3) 0.2470(4) 0.9416(3) 0.053(3) Uiso calc C21 H 0
H29 1.0000 0.5268(3) 0.4018(4) 1.0592(3) 0.053(3) Uiso calc C22 H 0
H30 1.0000 0.4508(3) 0.3951(4) 0.9914(3) 0.053(3) Uiso calc C22 H 0
H31 1.0000 0.6157(3) 0.1046(4) 1.1062(3) 0.053(3) Uiso calc C23 H 0
H32 1.0000 0.5388(3) 0.0967(4) 1.0391(3) 0.053(3) Uiso calc C23 H 0
H33 1.0000 0.5443(3) 0.2532(4) 1.1559(3) 0.053(3) Uiso calc C24 H 0
H34 1.0000 0.4782(3) 0.1543(4) 1.1486(3) 0.053(3) Uiso calc C24 H 0
H35 1.0000 0.2945(2) 0.4704(3) 0.3994(2) 0.053(3) Uiso calc O31 H 0
H36 1.0000 0.2564(2) 0.3889(3) 0.3351(2) 0.053(3) Uiso calc O31 H 0

loop_
_atom_type_symbol
_atom_type_scat_dispersion_real
_atom_type_scat_dispersion_imag
_atom_type_scat_source
'Mo  ' -1.8250 0.6880 International_Tables_Vol_IV_Table_2.2B
'P   ' 0.0900 0.0950 International_Tables_Vol_IV_Table_2.2B
'O   ' 0.0080 0.0060 International_Tables_Vol_IV_Table_2.2B
'N   ' 0.0040 0.0030 International_Tables_Vol_IV_Table_2.2B
'C   ' 0.0020 0.0020 International_Tables_Vol_IV_Table_2.2B
'H   ' 0.0000 0.0000 International_Tables_Vol_IV_Table_2.2B

loop_
_geom_angle_atom_site_label_1
_geom_angle_atom_site_label_2
_geom_angle_atom_site_label_3
_geom_angle
_geom_angle_publ_flag
O1 Mo1 O2 72.00(10) no
O1 Mo1 O3 80.40(10) no
O2 Mo1 O3 81.70(10) no
O1 Mo1 O4 81.00(10) no
O2 Mo1 O4 145.80(10) no
O3 Mo1 O4 73.20(10) no
O1 Mo1 O5 166.90(10) no
O2 Mo1 O5 99.10(10) no
O3 Mo1 O5 89.00(10) no
O4 Mo1 O5 103.30(10) no
O1 Mo1 O6 88.30(10) no
O2 Mo1 O6 100.20(10) no
O3 Mo1 O6 167.30(10) no
O4 Mo1 O6 99.60(10) no
O5 Mo1 O6 103.00(10) no
O3 Mo2 O4 70.90(10) no
O3 Mo2 O7 72.40(10) no
O4 Mo2 O7 83.50(10) no
O3 Mo2 O8 89.60(10) no
O4 Mo2 O8 152.60(10) no
O7 Mo2 O8 72.10(10) no
O3 Mo2 O9 164.10(10) no
O4 Mo2 O9 96.90(10) no
O7 Mo2 O9 96.60(10) no
O8 Mo2 O9 98.10(10) no
O3 Mo2 O10 89.10(10) no
O4 Mo2 O10 102.60(10) no
O7 Mo2 O10 157.60(10) no
O8 Mo2 O10 95.80(10) no
O9 Mo2 O10 103.9(2) no
O7 Mo3 O8 69.20(10) no
O7 Mo3 O11 85.40(10) no
O8 Mo3 O11 78.60(10) no
O7 Mo3 O12 85.40(10) no
O8 Mo3 O12 147.80(10) no
O11 Mo3 O12 79.90(10) no
O7 Mo3 O13 169.40(10) no
O8 Mo3 O13 102.00(10) no
O11 Mo3 O13 86.90(10) no
O12 Mo3 O13 100.50(10) no
O7 Mo3 O14 85.60(10) no
O8 Mo3 O14 100.00(10) no
O11 Mo3 O14 170.80(10) no
O12 Mo3 O14 97.40(10) no
O13 Mo3 O14 102.4(2) no
O12 Mo4 O15 84.60(10) no
O12 Mo4 O16 102.40(10) no
O15 Mo4 O16 169.70(10) no
O12 Mo4 O17 98.50(10) no
O15 Mo4 O17 84.20(10) no
O16 Mo4 O17 102.0(2) no
O12 Mo4 O18 81.10(10) no
O15 Mo4 O18 85.80(10) no
O16 Mo4 O18 87.80(10) no
O17 Mo4 O18 170.00(10) no
O12 Mo4 O19 147.30(10) no
O15 Mo4 O19 69.30(10) no
O16 Mo4 O19 101.40(10) no
O17 Mo4 O19 98.10(10) no
O18 Mo4 O19 77.70(10) no
O1 Mo5 O2 72.00(10) no
O1 Mo5 O15 73.50(10) no
O2 Mo5 O15 84.20(10) no
O1 Mo5 O19 90.30(10) no
O2 Mo5 O19 154.90(10) no
O15 Mo5 O19 73.60(10) no
O1 Mo5 O20 86.40(10) no
O2 Mo5 O20 101.40(10) no
O15 Mo5 O20 156.40(10) no
O19 Mo5 O20 94.90(10) no
O1 Mo5 O21 163.60(10) no
O2 Mo5 O21 93.70(10) no
O15 Mo5 O21 97.50(10) no
O19 Mo5 O21 100.50(10) no
O20 Mo5 O21 104.8(2) no
O3 P1 O11 111.5(2) no
O3 P1 O15 110.7(2) no
O11 P1 O15 108.9(2) no
O3 P1 C1 108.7(2) no
O11 P1 C1 109.6(2) no
O15 P1 C1 107.4(2) no
O1 P2 O7 111.0(2) no
O1 P2 O18 111.6(2) no
O7 P2 O18 109.0(2) no
O1 P2 C3 107.6(2) no
O7 P2 C3 108.1(2) no
O18 P2 C3 109.5(2) no
Mo1 O1 Mo5 93.00(10) no
Mo1 O1 P2 126.6(2) no
Mo5 O1 P2 125.6(2) no
Mo1 O2 Mo5 123.00(10) no
Mo1 O3 Mo2 91.30(10) no
Mo1 O3 P1 128.6(2) no
Mo2 O3 P1 125.7(2) no
Mo1 O4 Mo2 124.50(10) no
Mo2 O7 Mo3 96.30(10) no
Mo2 O7 P2 130.2(2) no
Mo3 O7 P2 132.4(2) no
Mo2 O8 Mo3 121.70(10) no
Mo3 O11 P1 123.5(2) no
Mo3 O12 Mo4 147.6(2) no
Mo4 O15 Mo5 95.40(10) no
Mo4 O15 P1 132.4(2) no
Mo5 O15 P1 130.8(2) no
Mo4 O18 P2 122.8(2) no
Mo4 O19 Mo5 121.10(10) no
H35 O31 H36 120.14 no
C11 N11 C13 111.3(4) no
C11 N11 H11 110.0(3) no
C13 N11 H11 109.5(3) no
C11 N11 H12 108.2(3) no
C13 N11 H12 108.4(3) no
H11 N11 H12 109.50 no
C12 N12 C14 110.8(4) no
C12 N12 H13 108.6(3) no
C14 N12 H13 107.8(3) no
C12 N12 H14 109.8(3) no
C14 N12 H14 110.2(3) no
H13 N12 H14 109.50 no
C21 N21 C23 111.2(3) no
C21 N21 H15 108.3(2) no
C23 N21 H15 108.5(2) no
C21 N21 H16 109.6(2) no
C23 N21 H16 109.7(2) no
H15 N21 H16 109.50 no
C22 N22 C24 111.7(4) no
C22 N22 H17 109.6(2) no
C24 N22 H17 109.8(2) no
C22 N22 H18 108.0(3) no
C24 N22 H18 108.2(3) no
H17 N22 H18 109.50 no
P1 C1 C2 113.4(3) no
P1 C1 H1 108.6(2) no
C2 C1 H1 108.5(3) no
P1 C1 H2 108.4(2) no
C2 C1 H2 108.4(3) no
H1 C1 H2 109.47 no
C1 C2 H3 110.0(2) no
C1 C2 H4 109.2(3) no
H3 C2 H4 109.47 no
C1 C2 H5 109.2(3) no
H3 C2 H5 109.48 no
H4 C2 H5 109.48 no
P2 C3 C4 113.5(3) no
P2 C3 H6 108.6(2) no
C4 C3 H6 108.6(3) no
P2 C3 H7 108.4(2) no
C4 C3 H7 108.2(3) no
H6 C3 H7 109.47 no
C3 C4 H8 110.1(3) no
C3 C4 H9 108.9(3) no
H8 C4 H9 109.49 no
C3 C4 H10 109.4(3) no
H8 C4 H10 109.47 no
H9 C4 H10 109.48 no
N11 C11 C12 110.8(4) no
N11 C11 H19 109.6(3) no
C12 C11 H19 109.3(3) no
N11 C11 H20 108.5(3) no
C12 C11 H20 109.1(3) no
H19 C11 H20 109.47 no
N12 C12 C11 110.4(4) no
N12 C12 H21 109.8(3) no
C11 C12 H21 109.8(3) no
N12 C12 H22 108.4(3) no
C11 C12 H22 108.9(3) no
H21 C12 H22 109.44 no
N11 C13 C14 110.8(4) no
N11 C13 H23 108.5(3) no
C14 C13 H23 108.5(4) no
N11 C13 H24 109.7(3) no
C14 C13 H24 109.8(3) no
H23 C13 H24 109.44 no
N12 C14 C13 111.8(5) no
N12 C14 H25 108.1(3) no
C13 C14 H25 109.1(4) no
N12 C14 H26 109.2(3) no
C13 C14 H26 109.2(3) no
H25 C14 H26 109.47 no
N21 C21 C22 110.6(4) no
N21 C21 H27 109.7(2) no
C22 C21 H27 109.9(3) no
N21 C21 H28 108.5(2) no
C22 C21 H28 108.7(3) no
H27 C21 H28 109.46 no
N22 C22 C21 109.8(4) no
N22 C22 H29 108.4(3) no
C21 C22 H29 109.0(3) no
N22 C22 H30 110.5(2) no
C21 C22 H30 109.7(3) no
H29 C22 H30 109.45 no
N21 C23 C24 110.3(4) no
N21 C23 H31 109.6(2) no
C24 C23 H31 109.7(3) no
N21 C23 H32 108.8(2) no
C24 C23 H32 109.0(3) no
H31 C23 H32 109.45 no
N22 C24 C23 109.5(4) no
N22 C24 H33 108.6(3) no
C23 C24 H33 109.2(3) no
N22 C24 H34 110.1(2) no
C23 C24 H34 109.9(3) no
H33 C24 H34 109.46 no

loop_
_geom_bond_atom_site_label_1
_geom_bond_site_symmetry_1
_geom_bond_atom_site_label_2
_geom_bond_site_symmetry_2
_geom_bond_distance
_geom_bond_publ_flag
Mo1 . O1 . 2.352(3) yes
Mo1 . O2 . 1.937(3) yes
Mo1 . O3 . 2.307(3) yes
Mo1 . O4 . 1.905(3) yes
Mo1 . O5 . 1.703(3) yes
Mo1 . O6 . 1.708(3) yes
Mo2 . O3 . 2.405(3) yes
Mo2 . O4 . 1.903(3) yes
Mo2 . O7 . 2.211(3) yes
Mo2 . O8 . 1.973(3) yes
Mo2 . O9 . 1.698(3) yes
Mo2 . O10 . 1.708(3) yes
Mo3 . O7 . 2.367(3) yes
Mo3 . O8 . 1.933(3) yes
Mo3 . O11 . 2.223(3) yes
Mo3 . O12 . 1.910(3) yes
Mo3 . O13 . 1.703(3) yes
Mo3 . O14 . 1.725(3) yes
Mo4 . O12 . 1.907(3) yes
Mo4 . O15 . 2.376(3) yes
Mo4 . O16 . 1.707(3) yes
Mo4 . O17 . 1.708(3) yes
Mo4 . O18 . 2.224(3) yes
Mo4 . O19 . 1.950(3) yes
Mo5 . O1 . 2.347(3) yes
Mo5 . O2 . 1.943(3) yes
Mo5 . O15 . 2.197(3) yes
Mo5 . O19 . 1.937(3) yes
Mo5 . O20 . 1.706(3) yes
Mo5 . O21 . 1.701(3) yes
P1 . O3 . 1.535(3) yes
P1 . O11 . 1.509(3) yes
P1 . O15 . 1.556(3) yes
P1 . C1 . 1.799(4) yes
P2 . O1 . 1.544(3) yes
P2 . O7 . 1.549(3) yes
P2 . O18 . 1.508(3) yes
P2 . C3 . 1.786(4) yes
O31 . H35 . 0.87 no
O31 . H36 . 0.93 no
N11 . C11 . 1.470(6) no
N11 . C13 . 1.482(6) no
N11 . H11 . 0.95 no
N11 . H12 . 0.95 no
N12 . C12 . 1.466(6) no
N12 . C14 . 1.471(7) no
N12 . H13 . 0.95 no
N12 . H14 . 0.95 no
N21 . C21 . 1.490(6) no
N21 . C23 . 1.495(6) no
N21 . H15 . 0.95 no
N21 . H16 . 0.95 no
N22 . C22 . 1.482(6) no
N22 . C24 . 1.493(6) no
N22 . H17 . 0.95 no
N22 . H18 . 0.95 no
C1 . C2 . 1.519(6) yes
C1 . H1 . 0.95 no
C1 . H2 . 0.95 no
C2 . H3 . 0.95 no
C2 . H4 . 0.95 no
C2 . H5 . 0.95 no
C3 . C4 . 1.521(6) yes
C3 . H6 . 0.95 no
C3 . H7 . 0.95 no
C4 . H8 . 0.95 no
C4 . H9 . 0.95 no
C4 . H10 . 0.95 no
C11 . C12 . 1.506(7) no
C11 . H19 . 0.95 no
C11 . H20 . 0.95 no
C12 . H21 . 0.95 no
C12 . H22 . 0.95 no
C13 . C14 . 1.510(7) no
C13 . H23 . 0.95 no
C13 . H24 . 0.95 no
C14 . H25 . 0.95 no
C14 . H26 . 0.95 no
C21 . C22 . 1.510(6) no
C21 . H27 . 0.95 no
C21 . H28 . 0.95 no
C22 . H29 . 0.95 no
C22 . H30 . 0.95 no
C23 . C24 . 1.510(6) no
C23 . H31 . 0.95 no
C23 . H32 . 0.95 no
C24 . H33 . 0.95 no
C24 . H34 . 0.95 no
